data_2200108
loop_
_publ_author_name
'Liang, Yucang'
'Hong, Maochun'
'Cao, Rong'
'Sun, Daofeng'
'Weng, Jiabao'

_publ_section_title
;
 Polymeric tri-\m-oxo(pyrazine)molybdenum(VI)
;
_journal_issue 4
_journal_name_full 'Acta Crystallographica Section E'
_journal_page_first m159
_journal_page_last m161
_journal_paper_doi 10.1107/S160053680100441X
_journal_volume 57
_journal_year 2001
_chemical_formula_iupac '[Mo2 )6 (C4 H4 N2)]'
_chemical_formula_moiety 'C4 H4 Mo2 N2 O6'
_chemical_formula_sum 'C4 H4 Mo2 N2 O6'
_chemical_formula_weight 367.98
_space_group_IT_number 61
_symmetry_cell_setting orthorhombic
_symmetry_space_group_name_Hall '-P 2ac 2ab'
_symmetry_space_group_name_H-M 'P b c a'
_audit_creation_method SHELXS-97
_cell_angle_alpha 90.00
_cell_angle_beta 90.00
_cell_angle_gamma 90.00
_cell_formula_units_Z 4
_cell_length_a 7.566(16)
_cell_length_b 7.39(2)
_cell_length_c 14.04(3)
_cell_measurement_reflns_used 2590
_cell_measurement_temperature 293(2)
_cell_measurement_theta_max 25.11
_cell_measurement_theta_min 2.90
_cell_volume 785(3)
_computing_cell_refinement 'SMART '
_computing_data_collection 'SMART (Siemens, 1994)'
_computing_data_reduction 'SMART '
_computing_molecular_graphics SHELXTL
_computing_publication_material SHELXTL
_computing_structure_refinement SHELXTL
_computing_structure_solution 'SHELXTL (Sheldrick, 1997)'
_diffrn_ambient_temperature 293(2)
_diffrn_measurement_device_type 'Siemens Smart CCD'
_diffrn_measurement_method \w
_diffrn_radiation_monochromator graphite
_diffrn_radiation_source 'fine-focus sealed tube'
_diffrn_radiation_type MoK\a
_diffrn_radiation_wavelength .71073
_diffrn_reflns_av_R_equivalents .0267
_diffrn_reflns_av_sigmaI/netI .0198
_diffrn_reflns_limit_h_max 8
_diffrn_reflns_limit_h_min -9
_diffrn_reflns_limit_k_max 8
_diffrn_reflns_limit_k_min -3
_diffrn_reflns_limit_l_max 13
_diffrn_reflns_limit_l_min -16
_diffrn_reflns_number 3627
_diffrn_reflns_theta_max 25.11
_diffrn_reflns_theta_min 2.90
_diffrn_standards_decay_% none
_exptl_absorpt_coefficient_mu 3.202
_exptl_absorpt_correction_T_max 1.0000
_exptl_absorpt_correction_T_min .8161
_exptl_absorpt_correction_type empirical
_exptl_absorpt_process_details '(SADABS; Sheldrick, 1996)'
_exptl_crystal_colour black
_exptl_crystal_density_diffrn 3.113
_exptl_crystal_density_meas ?
_exptl_crystal_density_method 'not measured'
_exptl_crystal_description block
_exptl_crystal_F_000 348
_exptl_crystal_size_max .10
_exptl_crystal_size_mid .10
_exptl_crystal_size_min .06
_refine_diff_density_max 1.093
_refine_diff_density_min -1.114
_refine_ls_extinction_method none
_refine_ls_goodness_of_fit_ref 1.238
_refine_ls_hydrogen_treatment constr
_refine_ls_matrix_type full
_refine_ls_number_parameters 64
_refine_ls_number_reflns 695
_refine_ls_number_restraints 0
_refine_ls_restrained_S_all 1.238
_refine_ls_R_factor_all .0391
_refine_ls_R_factor_gt .0345
_refine_ls_shift/su_max <0.001
_refine_ls_shift/su_mean .000
_refine_ls_structure_factor_coef Fsqd
_refine_ls_weighting_details 'calc w = 1/[\s^2^(Fo^2^)+18.7425P] where P = (Fo^2^+2Fc^2^)/3'
_refine_ls_weighting_scheme calc
_refine_ls_wR_factor_ref .0856
_reflns_number_gt 630
_reflns_number_total 695
_reflns_threshold_expression I>2\s(I)
_cod_data_source_file bt6019.cif
_cod_data_source_block I
_cod_depositor_comments
;
The following automatic conversions were performed:

'_exptl_crystal_density_meas' value 'none' was changed to '?' - the
value is perceived as not measured.

Automatic conversion script
Id: cif_fix_values 3008 2015-01-20 13:52:24Z robertas 
;
_cod_database_code 2200108

loop_
_symmetry_equiv_pos_as_xyz
'x, y, z'
'-x+1/2, -y, z+1/2'
'-x, y+1/2, -z+1/2'
'x+1/2, -y+1/2, -z'
'-x, -y, -z'
'x-1/2, y, -z-1/2'
'x, -y-1/2, z-1/2'
'-x-1/2, y-1/2, z'

loop_
_atom_site_label
_atom_site_fract_x
_atom_site_fract_y
_atom_site_fract_z
_atom_site_U_iso_or_equiv
_atom_site_adp_type
_atom_site_calc_flag
_atom_site_refinement_flags
_atom_site_occupancy
_atom_site_disorder_assembly
_atom_site_disorder_group
_atom_site_type_symbol
Mo .53153(8) .04406(8) .72799(5) .0094(3) Uani d . 1 . . Mo
N1 .5163(10) .0231(9) .9018(5) .0180(15) Uani d . 1 . . N
O1 .7602(9) .0276(13) .7470(4) .049(2) Uani d . 1 . . O
O2 .5002(13) .2812(8) .7518(5) .049(2) Uani d . 1 . . O
O3 .5142(7) .0367(8) .6086(4) .0177(13) Uani d . 1 . . O
C1 .6160(12) -.0961(11) .9494(6) .0179(18) Uani d . 1 . . C
H1A .6982 -.1651 .9162 .021 Uiso calc R 1 . . H
C2 .3998(11) .1193(11) .9540(6) .0159(17) Uani d . 1 . . C
H2A .3281 .2038 .9237 .019 Uiso calc R 1 . . H

loop_
_atom_site_aniso_label
_atom_site_aniso_U_11
_atom_site_aniso_U_22
_atom_site_aniso_U_33
_atom_site_aniso_U_12
_atom_site_aniso_U_13
_atom_site_aniso_U_23
Mo .0079(4) .0078(4) .0124(4) .0002(3) .0009(3) .0004(3)
N1 .025(4) .017(4) .012(3) .000(3) -.002(3) .002(3)
O1 .006(3) .121(7) .021(3) .003(4) -.002(3) -.001(4)
O2 .117(7) .007(3) .022(3) .003(4) .002(4) .001(3)
O3 .017(3) .021(3) .015(3) .000(3) -.001(2) -.001(2)
C1 .023(5) .008(4) .022(4) .003(3) .004(4) -.003(3)
C2 .014(4) .013(4) .020(4) .004(3) -.001(3) .003(4)

loop_
_atom_type_symbol
_atom_type_description
_atom_type_scat_dispersion_real
_atom_type_scat_dispersion_imag
_atom_type_scat_source
C C .0033 .0016 'International Tables Vol C Tables 4.2.6.8 and 6.1.1.4'
H H .0000 .0000 'International Tables Vol C Tables 4.2.6.8 and 6.1.1.4'
N N .0061 .0033 'International Tables Vol C Tables 4.2.6.8 and 6.1.1.4'
O O .0106 .0060 'International Tables Vol C Tables 4.2.6.8 and 6.1.1.4'
Mo Mo -1.6832 .6857 'International Tables Vol C Tables 4.2.6.8 and 6.1.1.4'

loop_
_geom_angle_atom_site_label_1
_geom_angle_atom_site_label_2
_geom_angle_atom_site_label_3
_geom_angle_site_symmetry_1
_geom_angle_site_symmetry_3
_geom_angle
_geom_angle_publ_flag
O3 Mo O1 . . 103.1(3) yes
O3 Mo O2 . . 101.9(3) yes
O1 Mo O2 . . 99.7(5) yes
O3 Mo O2 . 3_646 95.9(3) yes
O1 Mo O2 . 3_646 91.7(4) yes
O2 Mo O2 . 3_646 156.01(9) yes
O3 Mo O1 . 6_557 95.1(3) yes
O1 Mo O1 . 6_557 160.1(2) yes
O2 Mo O1 . 6_557 84.0(4) yes
O2 Mo O1 3_646 6_557 78.4(4) yes
O3 Mo N1 . . 171.0(3) yes
O1 Mo N1 . . 83.7(3) yes
O2 Mo N1 . . 82.5(3) yes
O2 Mo N1 3_646 . 77.8(3) yes
O1 Mo N1 6_557 . 77.4(2) yes
C1 N1 C2 . . 116.3(7) no
C1 N1 Mo . . 120.9(6) no
C2 N1 Mo . . 122.6(5) no
Mo O1 Mo . 6_657 172.6(6) no
Mo O2 Mo . 3_656 177.5(4) no
N1 C1 C2 . 5_657 121.8(8) no
N1 C2 C1 . 5_657 121.9(8) no

loop_
_geom_bond_atom_site_label_1
_geom_bond_atom_site_label_2
_geom_bond_site_symmetry_2
_geom_bond_distance
_geom_bond_publ_flag
Mo O3 . 1.682(7) yes
Mo O1 . 1.755(7) yes
Mo O2 . 1.799(8) yes
Mo O2 3_646 1.976(9) ?
Mo O1 6_557 2.086(8) ?
Mo N1 . 2.449(8) yes
N1 C1 . 1.338(11) no
N1 C2 . 1.349(11) no
O1 Mo 6_657 2.086(8) no
O2 Mo 3_656 1.976(9) no
C1 C2 5_657 1.372(12) no
C2 C1 5_657 1.372(12) no
